data_7713094
loop_
_publ_author_name
'Zhao, You-Hui'
'Li, Hai-Yan'
'Young, David James'
'Cao, Xiangqian'
'Zhu, Da-Liang'
'Ren, Zhi-Gang'
'Li, Hong-Xi'

_publ_section_title
;
 Heteroleptic copper(I) complexes [Cu(dmp)(N^P)]BF4 for photoinduced
 atom-transfer radical addition reactions
;
_journal_name_full 'Dalton Transactions'
_journal_paper_doi 10.1039/D3DT00321C
_journal_year 2023
_chemical_formula_moiety 'C43 H36 B Cu F4 N5 P'
_chemical_formula_sum 'C43 H36 B Cu F4 N5 P'
_chemical_formula_weight 804.09
_space_group_crystal_system triclinic
_space_group_IT_number 2
_space_group_name_Hall '-P 1'
_space_group_name_H-M_alt 'P -1'
_atom_sites_solution_hydrogens geom
_audit_creation_method SHELXL-2018/3
_audit_update_record
;
2022-11-30 deposited with the CCDC.	2023-05-17 downloaded from the CCDC.
;
_cell_angle_alpha 89.141(3)
_cell_angle_beta 72.401(3)
_cell_angle_gamma 75.892(3)
_cell_formula_units_Z 4
_cell_length_a 12.0193(3)
_cell_length_b 18.5661(6)
_cell_length_c 18.5678(8)
_cell_measurement_reflns_used 12584
_cell_measurement_temperature 193(2)
_cell_measurement_theta_max 77.1650
_cell_measurement_theta_min 3.6000
_cell_volume 3822.6(2)
_computing_structure_refinement 'SHELXL-2018/3 (Sheldrick, 2018)'
_diffrn_ambient_temperature 193(2)
_diffrn_measured_fraction_theta_full 1.000
_diffrn_measured_fraction_theta_max 0.971
_diffrn_measurement_device_type 'Xcalibur, Atlas, Gemini'
_diffrn_measurement_method '\w scans'
_diffrn_radiation_type CuK\a
_diffrn_radiation_wavelength 1.54184
_diffrn_reflns_av_R_equivalents 0.0444
_diffrn_reflns_av_unetI/netI 0.0509
_diffrn_reflns_Laue_measured_fraction_full 1.000
_diffrn_reflns_Laue_measured_fraction_max 0.971
_diffrn_reflns_limit_h_max 10
_diffrn_reflns_limit_h_min -15
_diffrn_reflns_limit_k_max 22
_diffrn_reflns_limit_k_min -23
_diffrn_reflns_limit_l_max 23
_diffrn_reflns_limit_l_min -23
_diffrn_reflns_number 31687
_diffrn_reflns_point_group_measured_fraction_full 1.000
_diffrn_reflns_point_group_measured_fraction_max 0.971
_diffrn_reflns_theta_full 67.684
_diffrn_reflns_theta_max 77.479
_diffrn_reflns_theta_min 3.395
_exptl_absorpt_coefficient_mu 1.689
_exptl_absorpt_correction_T_max 0.602
_exptl_absorpt_correction_T_min 0.467
_exptl_absorpt_correction_type multi-scan
_exptl_crystal_colour yellow
_exptl_crystal_density_diffrn 1.397
_exptl_crystal_description block
_exptl_crystal_F_000 1656
_exptl_crystal_size_max 0.500
_exptl_crystal_size_mid 0.400
_exptl_crystal_size_min 0.300
_refine_diff_density_max 0.991
_refine_diff_density_min -0.838
_refine_diff_density_rms 0.105
_refine_ls_extinction_method none
_refine_ls_goodness_of_fit_ref 1.085
_refine_ls_hydrogen_treatment constr
_refine_ls_matrix_type full
_refine_ls_number_parameters 997
_refine_ls_number_reflns 15784
_refine_ls_number_restraints 0
_refine_ls_restrained_S_all 1.085
_refine_ls_R_factor_all 0.0792
_refine_ls_R_factor_gt 0.0674
_refine_ls_shift/su_max 0.000
_refine_ls_shift/su_mean 0.000
_refine_ls_structure_factor_coef Fsqd
_refine_ls_weighting_details 'w=1/[\s^2^(Fo^2^)+(0.1000P)^2^+1.7796P] where P=(Fo^2^+2Fc^2^)/3'
_refine_ls_weighting_scheme calc
_refine_ls_wR_factor_gt 0.1706
_refine_ls_wR_factor_ref 0.1854
_reflns_Friedel_coverage 0.000
_reflns_number_gt 12857
_reflns_number_total 15784
_reflns_threshold_expression 'I > 2\s(I)'
_cod_data_source_file d3dt00321c2.cif
_cod_data_source_block g220329a
_cod_database_code 7713094
_shelx_shelxl_version_number 2018/3
_shelx_space_group_comment
;
The symmetry employed for this shelxl refinement is uniquely defined
by the following loop, which should always be used as a source of
symmetry information in preference to the above space-group names.
They are only intended as comments.
;
_shelx_estimated_absorpt_t_min 0.486
_shelx_estimated_absorpt_t_max 0.631

loop_
_space_group_symop_operation_xyz
'x, y, z'
'-x, -y, -z'

loop_
_atom_site_label
_atom_site_type_symbol
_atom_site_fract_x
_atom_site_fract_y
_atom_site_fract_z
_atom_site_U_iso_or_equiv
_atom_site_adp_type
_atom_site_occupancy
_atom_site_site_symmetry_order
_atom_site_calc_flag
_atom_site_refinement_flags_posn
_atom_site_refinement_flags_adp
_atom_site_refinement_flags_occupancy
_atom_site_disorder_assembly
_atom_site_disorder_group
Cu1 Cu 0.59145(3) 0.04312(2) 0.19511(2) 0.02929(12) Uani 1 1 d . . . . .
Cu2 Cu 0.37968(3) 0.48027(2) 0.31298(2) 0.02961(12) Uani 1 1 d . . . . .
P1 P 0.66402(6) -0.05080(4) 0.25328(4) 0.02792(15) Uani 1 1 d . . . . .
P2 P 0.32342(6) 0.56779(4) 0.24307(4) 0.02811(15) Uani 1 1 d . . . . .
F1 F 0.0557(3) 0.73198(14) 0.54288(16) 0.0714(7) Uani 1 1 d . . . . .
F2 F 0.1603(2) 0.81586(16) 0.49289(14) 0.0714(7) Uani 1 1 d . . . . .
F3 F -0.0420(2) 0.84889(15) 0.52778(16) 0.0731(7) Uani 1 1 d . . . . .
F4 F 0.0555(3) 0.8276(2) 0.61647(14) 0.0833(9) Uani 1 1 d . . . . .
F5 F -0.0126(2) 0.75101(16) 0.92971(17) 0.0772(8) Uani 1 1 d . . . . .
F6 F -0.12922(19) 0.67571(13) 0.98652(13) 0.0598(5) Uani 1 1 d . . . . .
F7 F 0.0716(2) 0.64202(18) 0.96496(18) 0.0847(9) Uani 1 1 d . . . . .
F8 F -0.0070(3) 0.6484(3) 0.86689(17) 0.1122(14) Uani 1 1 d . . . . .
B1 B 0.0574(3) 0.8060(2) 0.5448(2) 0.0452(8) Uani 1 1 d . . . . .
B2 B -0.0188(4) 0.6768(3) 0.9364(2) 0.0501(9) Uani 1 1 d . . . . .
N1 N 0.6732(2) 0.11873(12) 0.23215(13) 0.0296(4) Uani 1 1 d . . . . .
N2 N 0.7515(2) 0.09165(13) 0.27315(14) 0.0334(5) Uani 1 1 d . . . . .
N3 N 0.41809(19) 0.09248(12) 0.19799(13) 0.0299(4) Uani 1 1 d . . . . .
N4 N 0.6222(2) 0.05297(13) 0.07994(13) 0.0335(5) Uani 1 1 d . . . . .
N5 N 0.2958(2) 0.40162(12) 0.28070(13) 0.0302(4) Uani 1 1 d . . . . .
N6 N 0.2154(2) 0.42981(13) 0.24154(14) 0.0330(5) Uani 1 1 d . . . . .
N7 N 0.54668(19) 0.42660(12) 0.31985(13) 0.0284(4) Uani 1 1 d . . . . .
N8 N 0.3330(2) 0.47562(12) 0.42886(13) 0.0307(5) Uani 1 1 d . . . . .
N9 N 0.1661(5) 0.9785(3) 0.2574(2) 0.0847(12) Uani 1 1 d . . . . .
N10 N 0.8589(4) 0.5326(3) 0.2378(2) 0.0819(12) Uani 1 1 d . . . . .
C1 C 0.6631(3) 0.21084(15) 0.13663(16) 0.0335(6) Uani 1 1 d . . . . .
C2 C 0.5383(3) 0.23086(15) 0.15743(16) 0.0341(6) Uani 1 1 d . . . . .
H2 H 0.492729 0.212924 0.202026 0.041 Uiso 1 1 calc R U . . .
C3 C 0.4793(3) 0.27682(16) 0.11376(18) 0.0405(6) Uani 1 1 d . . . . .
H3 H 0.393676 0.289695 0.128072 0.049 Uiso 1 1 calc R U . . .
C4 C 0.5453(3) 0.3041(2) 0.04901(19) 0.0506(8) Uani 1 1 d . . . . .
H4 H 0.505051 0.335771 0.019122 0.061 Uiso 1 1 calc R U . . .
C5 C 0.6703(3) 0.28476(19) 0.02822(18) 0.0496(8) Uani 1 1 d . . . . .
H5 H 0.715495 0.303753 -0.015741 0.060 Uiso 1 1 calc R U . . .
C6 C 0.7299(3) 0.23767(17) 0.07141(18) 0.0419(7) Uani 1 1 d . . . . .
H6 H 0.815500 0.223912 0.056565 0.050 Uiso 1 1 calc R U . . .
C7 C 0.7247(3) 0.16542(16) 0.18580(17) 0.0342(6) Uani 1 1 d . . . . .
C8 C 0.8355(3) 0.16732(19) 0.1956(2) 0.0466(8) Uani 1 1 d . . . . .
H8 H 0.890078 0.194935 0.168605 0.056 Uiso 1 1 calc R U . . .
C9 C 0.8479(3) 0.12117(19) 0.2519(2) 0.0443(7) Uani 1 1 d . . . . .
H9 H 0.912949 0.111466 0.272668 0.053 Uiso 1 1 calc R U . . .
C10 C 0.7169(2) 0.05284(15) 0.33977(15) 0.0310(5) Uani 1 1 d . . . . .
C11 C 0.7292(3) 0.08116(18) 0.40541(18) 0.0401(6) Uani 1 1 d . . . . .
H11 H 0.757528 0.124806 0.404067 0.048 Uiso 1 1 calc R U . . .
C12 C 0.7004(3) 0.0463(2) 0.47214(18) 0.0479(8) Uani 1 1 d . . . . .
H12 H 0.708980 0.065828 0.516630 0.057 Uiso 1 1 calc R U . . .
C13 C 0.6592(3) -0.0171(2) 0.47400(18) 0.0506(8) Uani 1 1 d . . . . .
H13 H 0.639394 -0.041296 0.519884 0.061 Uiso 1 1 calc R U . . .
C14 C 0.6466(3) -0.04554(19) 0.40916(17) 0.0408(6) Uani 1 1 d . . . . .
H14 H 0.616879 -0.088744 0.411518 0.049 Uiso 1 1 calc R U . . .
C15 C 0.6766(2) -0.01224(15) 0.34055(15) 0.0291(5) Uani 1 1 d . . . . .
C16 C 0.8176(3) -0.10709(17) 0.20698(16) 0.0368(6) Uani 1 1 d . . . . .
C17 C 0.8343(4) -0.1612(2) 0.1519(2) 0.0616(10) Uani 1 1 d . . . . .
H17 H 0.766567 -0.171111 0.141518 0.074 Uiso 1 1 calc R U . . .
C18 C 0.9504(5) -0.2014(3) 0.1113(3) 0.0881(17) Uani 1 1 d . . . . .
H18 H 0.961594 -0.238659 0.073447 0.106 Uiso 1 1 calc R U . . .
C19 C 1.0485(4) -0.1872(3) 0.1259(3) 0.0853(16) Uani 1 1 d . . . . .
H19 H 1.127354 -0.214540 0.097849 0.102 Uiso 1 1 calc R U . . .
C20 C 1.0336(3) -0.1342(3) 0.1805(3) 0.0677(11) Uani 1 1 d . . . . .
H20 H 1.101867 -0.124761 0.190529 0.081 Uiso 1 1 calc R U . . .
C21 C 0.9175(3) -0.0940(2) 0.2214(2) 0.0461(7) Uani 1 1 d . . . . .
H21 H 0.907019 -0.057261 0.259587 0.055 Uiso 1 1 calc R U . . .
C22 C 0.5799(3) -0.12095(16) 0.28634(17) 0.0343(6) Uani 1 1 d . . . . .
C23 C 0.6302(3) -0.18794(18) 0.3124(2) 0.0449(7) Uani 1 1 d . . . . .
H23 H 0.713011 -0.200055 0.309445 0.054 Uiso 1 1 calc R U . . .
C24 C 0.5611(4) -0.23681(19) 0.3424(2) 0.0527(9) Uani 1 1 d . . . . .
H24 H 0.596179 -0.282291 0.360205 0.063 Uiso 1 1 calc R U . . .
C25 C 0.4405(3) -0.2197(2) 0.3466(2) 0.0524(8) Uani 1 1 d . . . . .
H25 H 0.391823 -0.252226 0.369496 0.063 Uiso 1 1 calc R U . . .
C26 C 0.3910(3) -0.1554(2) 0.3176(2) 0.0491(8) Uani 1 1 d . . . . .
H26 H 0.309376 -0.145032 0.318142 0.059 Uiso 1 1 calc R U . . .
C27 C 0.4602(3) -0.10560(17) 0.28758(18) 0.0384(6) Uani 1 1 d . . . . .
H27 H 0.425628 -0.061147 0.267926 0.046 Uiso 1 1 calc R U . . .
C28 C 0.3327(3) 0.10528(19) 0.33474(19) 0.0460(7) Uani 1 1 d . . . . .
H28A H 0.321160 0.056099 0.349667 0.069 Uiso 1 1 calc R U . . .
H28B H 0.271925 0.143687 0.371125 0.069 Uiso 1 1 calc R U . . .
H28C H 0.413400 0.108031 0.333984 0.069 Uiso 1 1 calc R U . . .
C29 C 0.3197(3) 0.11754(16) 0.25732(18) 0.0383(6) Uani 1 1 d . . . . .
C30 C 0.2087(3) 0.1549(2) 0.2475(3) 0.0549(9) Uani 1 1 d . . . . .
H30 H 0.140610 0.173377 0.290563 0.066 Uiso 1 1 calc R U . . .
C31 C 0.1985(3) 0.1648(2) 0.1766(3) 0.0586(10) Uani 1 1 d . . . . .
H31 H 0.123279 0.189281 0.170147 0.070 Uiso 1 1 calc R U . . .
C32 C 0.3003(3) 0.13835(18) 0.1134(2) 0.0471(8) Uani 1 1 d . . . . .
C33 C 0.2984(4) 0.1456(2) 0.0362(3) 0.0619(11) Uani 1 1 d . . . . .
H33 H 0.224885 0.168092 0.026485 0.074 Uiso 1 1 calc R U . . .
C34 C 0.3997(4) 0.1208(2) -0.0222(2) 0.0605(11) Uani 1 1 d . . . . .
H34 H 0.395601 0.124418 -0.072437 0.073 Uiso 1 1 calc R U . . .
C35 C 0.5124(4) 0.08955(18) -0.01051(19) 0.0485(8) Uani 1 1 d . . . . .
C36 C 0.6216(4) 0.0667(2) -0.06946(19) 0.0571(10) Uani 1 1 d . . . . .
H36 H 0.622129 0.070149 -0.120654 0.068 Uiso 1 1 calc R U . . .
C37 C 0.7252(4) 0.0399(2) -0.0535(2) 0.0584(10) Uani 1 1 d . . . . .
H37 H 0.799080 0.024773 -0.093320 0.070 Uiso 1 1 calc R U . . .
C38 C 0.7243(3) 0.03416(18) 0.02251(18) 0.0453(7) Uani 1 1 d . . . . .
C39 C 0.8394(3) 0.0069(3) 0.0410(3) 0.0678(11) Uani 1 1 d . . . . .
H39A H 0.836462 0.035855 0.085563 0.102 Uiso 1 1 calc R U . . .
H39B H 0.907065 0.012813 -0.002098 0.102 Uiso 1 1 calc R U . . .
H39C H 0.850334 -0.045747 0.051675 0.102 Uiso 1 1 calc R U . . .
C40 C 0.5172(3) 0.08083(15) 0.06427(16) 0.0344(6) Uani 1 1 d . . . . .
C41 C 0.4092(3) 0.10377(15) 0.12671(17) 0.0346(6) Uani 1 1 d . . . . .
C42 C 0.3060(3) 0.31291(15) 0.37888(16) 0.0345(6) Uani 1 1 d . . . . .
C43 C 0.4305(3) 0.28724(15) 0.35260(17) 0.0351(6) Uani 1 1 d . . . . .
H43 H 0.473738 0.300537 0.304561 0.042 Uiso 1 1 calc R U . . .
C44 C 0.4928(3) 0.24245(16) 0.39544(18) 0.0407(6) Uani 1 1 d . . . . .
H44 H 0.578025 0.224871 0.376704 0.049 Uiso 1 1 calc R U . . .
C45 C 0.4301(4) 0.2235(2) 0.4656(2) 0.0564(9) Uani 1 1 d . . . . .
H45 H 0.472111 0.193337 0.495579 0.068 Uiso 1 1 calc R U . . .
C46 C 0.3059(4) 0.2487(3) 0.4919(2) 0.0683(12) Uani 1 1 d . . . . .
H46 H 0.262923 0.235294 0.539981 0.082 Uiso 1 1 calc R U . . .
C47 C 0.2437(3) 0.2929(2) 0.4492(2) 0.0518(8) Uani 1 1 d . . . . .
H47 H 0.158331 0.309685 0.467901 0.062 Uiso 1 1 calc R U . . .
C48 C 0.2418(3) 0.35825(15) 0.33068(16) 0.0322(5) Uani 1 1 d . . . . .
C49 C 0.1271(3) 0.35970(18) 0.32522(19) 0.0426(7) Uani 1 1 d . . . . .
H49 H 0.070132 0.335127 0.355349 0.051 Uiso 1 1 calc R U . . .
C50 C 0.1151(3) 0.40418(18) 0.2671(2) 0.0425(7) Uani 1 1 d . . . . .
H50 H 0.048204 0.415115 0.248125 0.051 Uiso 1 1 calc R U . . .
C51 C 0.2557(2) 0.46063(15) 0.16984(16) 0.0308(5) Uani 1 1 d . . . . .
C52 C 0.2393(3) 0.42764(16) 0.10816(18) 0.0379(6) Uani 1 1 d . . . . .
H52 H 0.201617 0.387517 0.115297 0.045 Uiso 1 1 calc R U . . .
C53 C 0.2773(3) 0.45283(19) 0.03695(19) 0.0443(7) Uani 1 1 d . . . . .
H53 H 0.264317 0.430743 -0.004651 0.053 Uiso 1 1 calc R U . . .
C54 C 0.3342(3) 0.5102(2) 0.02593(18) 0.0453(7) Uani 1 1 d . . . . .
H54 H 0.362669 0.526670 -0.023382 0.054 Uiso 1 1 calc R U . . .
C55 C 0.3496(3) 0.54359(18) 0.08760(17) 0.0391(6) Uani 1 1 d . . . . .
H55 H 0.388898 0.582959 0.079632 0.047 Uiso 1 1 calc R U . . .
C56 C 0.3088(2) 0.52091(15) 0.16085(15) 0.0302(5) Uani 1 1 d . . . . .
C57 C 0.1777(3) 0.63619(16) 0.27799(16) 0.0348(6) Uani 1 1 d . . . . .
C58 C 0.0771(3) 0.6320(2) 0.2588(3) 0.0596(10) Uani 1 1 d . . . . .
H58 H 0.081265 0.592109 0.225826 0.072 Uiso 1 1 calc R U . . .
C59 C -0.0312(4) 0.6866(3) 0.2880(3) 0.0826(16) Uani 1 1 d . . . . .
H59 H -0.100856 0.683331 0.275437 0.099 Uiso 1 1 calc R U . . .
C60 C -0.0370(3) 0.7448(2) 0.3347(2) 0.0624(10) Uani 1 1 d . . . . .
H60 H -0.109180 0.783338 0.351846 0.075 Uiso 1 1 calc R U . . .
C61 C 0.0600(4) 0.7476(2) 0.3564(2) 0.0565(9) Uani 1 1 d . . . . .
H61 H 0.054367 0.786497 0.391012 0.068 Uiso 1 1 calc R U . . .
C62 C 0.1670(3) 0.6937(2) 0.3281(2) 0.0506(8) Uani 1 1 d . . . . .
H62 H 0.234671 0.696268 0.343439 0.061 Uiso 1 1 calc R U . . .
C63 C 0.4225(3) 0.62878(16) 0.20202(16) 0.0341(6) Uani 1 1 d . . . . .
C64 C 0.5383(3) 0.61130(17) 0.20898(18) 0.0398(6) Uani 1 1 d . . . . .
H64 H 0.562889 0.569987 0.236365 0.048 Uiso 1 1 calc R U . . .
C65 C 0.6179(3) 0.6544(2) 0.1758(2) 0.0531(8) Uani 1 1 d . . . . .
H65 H 0.696650 0.642609 0.180689 0.064 Uiso 1 1 calc R U . . .
C66 C 0.5828(4) 0.7142(2) 0.1358(2) 0.0570(9) Uani 1 1 d . . . . .
H66 H 0.638375 0.742302 0.111397 0.068 Uiso 1 1 calc R U . . .
C67 C 0.4667(4) 0.7333(2) 0.1312(2) 0.0543(9) Uani 1 1 d . . . . .
H67 H 0.441845 0.775389 0.104886 0.065 Uiso 1 1 calc R U . . .
C68 C 0.3861(3) 0.69098(18) 0.1650(2) 0.0452(7) Uani 1 1 d . . . . .
H68 H 0.305847 0.704912 0.162608 0.054 Uiso 1 1 calc R U . . .
C69 C 0.6511(3) 0.41104(19) 0.18471(17) 0.0439(7) Uani 1 1 d . . . . .
H69A H 0.568119 0.424349 0.182673 0.066 Uiso 1 1 calc R U . . .
H69B H 0.695880 0.364770 0.153755 0.066 Uiso 1 1 calc R U . . .
H69C H 0.690091 0.451021 0.165178 0.066 Uiso 1 1 calc R U . . .
C70 C 0.6501(3) 0.40036(16) 0.26481(17) 0.0353(6) Uani 1 1 d . . . . .
C71 C 0.7554(3) 0.36181(18) 0.2811(2) 0.0455(7) Uani 1 1 d . . . . .
H71 H 0.828658 0.344873 0.241077 0.055 Uiso 1 1 calc R U . . .
C72 C 0.7524(3) 0.34876(18) 0.3540(2) 0.0462(7) Uani 1 1 d . . . . .
H72 H 0.823125 0.322196 0.364873 0.055 Uiso 1 1 calc R U . . .
C73 C 0.6440(3) 0.37490(16) 0.41306(18) 0.0378(6) Uani 1 1 d . . . . .
C74 C 0.6331(3) 0.36376(17) 0.4910(2) 0.0439(7) Uani 1 1 d . . . . .
H74 H 0.701840 0.338492 0.504771 0.053 Uiso 1 1 calc R U . . .
C75 C 0.5260(3) 0.38881(17) 0.54547(19) 0.0449(7) Uani 1 1 d . . . . .
H75 H 0.520971 0.381381 0.596973 0.054 Uiso 1 1 calc R U . . .
C76 C 0.4198(3) 0.42640(16) 0.52685(17) 0.0383(6) Uani 1 1 d . . . . .
C77 C 0.3053(3) 0.45152(19) 0.58054(18) 0.0469(8) Uani 1 1 d . . . . .
H77 H 0.294773 0.443272 0.632528 0.056 Uiso 1 1 calc R U . . .
C78 C 0.2098(3) 0.48748(19) 0.55829(18) 0.0471(8) Uani 1 1 d . . . . .
H78 H 0.132339 0.504100 0.594553 0.057 Uiso 1 1 calc R U . . .
C79 C 0.2258(3) 0.50015(17) 0.48114(17) 0.0380(6) Uani 1 1 d . . . . .
C80 C 0.1236(3) 0.5430(2) 0.4553(2) 0.0508(8) Uani 1 1 d . . . . .
H80A H 0.141672 0.589140 0.434372 0.076 Uiso 1 1 calc R U . . .
H80B H 0.049493 0.555124 0.498375 0.076 Uiso 1 1 calc R U . . .
H80C H 0.112714 0.512939 0.416250 0.076 Uiso 1 1 calc R U . . .
C81 C 0.4289(3) 0.43963(15) 0.45098(15) 0.0311(5) Uani 1 1 d . . . . .
C82 C 0.5428(2) 0.41386(15) 0.39308(16) 0.0313(5) Uani 1 1 d . . . . .
C83 C 0.1147(4) 0.9791(2) 0.3201(3) 0.0586(9) Uani 1 1 d . . . . .
C84 C 0.0526(5) 0.9804(3) 0.3998(3) 0.0813(14) Uani 1 1 d . . . . .
H84A H 0.099354 0.941482 0.422867 0.122 Uiso 1 1 calc R U . . .
H84B H -0.027105 0.971644 0.407017 0.122 Uiso 1 1 calc R U . . .
H84C H 0.043269 1.029119 0.423820 0.122 Uiso 1 1 calc R U . . .
C85 C 0.8975(4) 0.5345(3) 0.1753(2) 0.0609(10) Uani 1 1 d . . . . .
C86 C 0.9469(5) 0.5378(4) 0.0942(3) 0.107(2) Uani 1 1 d . . . . .
H86A H 1.010919 0.564201 0.083445 0.161 Uiso 1 1 calc R U . . .
H86B H 0.882963 0.564280 0.073874 0.161 Uiso 1 1 calc R U . . .
H86C H 0.980196 0.487181 0.070446 0.161 Uiso 1 1 calc R U . . .

loop_
_atom_site_aniso_label
_atom_site_aniso_U_11
_atom_site_aniso_U_22
_atom_site_aniso_U_33
_atom_site_aniso_U_23
_atom_site_aniso_U_13
_atom_site_aniso_U_12
Cu1 0.0300(2) 0.0319(2) 0.0303(2) 0.00582(15) -0.01289(15) -0.01144(15)
Cu2 0.0298(2) 0.0313(2) 0.0306(2) 0.00527(15) -0.01054(15) -0.01156(15)
P1 0.0298(3) 0.0278(3) 0.0304(3) 0.0041(2) -0.0127(2) -0.0110(2)
P2 0.0298(3) 0.0275(3) 0.0313(3) 0.0042(2) -0.0119(2) -0.0119(2)
F1 0.0868(17) 0.0574(14) 0.0909(19) 0.0215(13) -0.0458(15) -0.0341(13)
F2 0.0560(13) 0.0971(19) 0.0617(14) 0.0060(13) -0.0040(11) -0.0382(13)
F3 0.0614(14) 0.0746(17) 0.0771(17) -0.0049(13) -0.0275(12) 0.0028(12)
F4 0.0847(18) 0.134(3) 0.0454(13) -0.0070(14) -0.0177(12) -0.0560(18)
F5 0.0751(16) 0.0783(17) 0.097(2) 0.0338(15) -0.0349(15) -0.0456(14)
F6 0.0449(10) 0.0698(14) 0.0621(13) 0.0089(11) -0.0046(9) -0.0252(10)
F7 0.0549(14) 0.097(2) 0.099(2) 0.0303(17) -0.0253(14) -0.0128(13)
F8 0.093(2) 0.190(4) 0.0607(17) -0.038(2) 0.0012(15) -0.077(2)
B1 0.0401(17) 0.057(2) 0.0445(19) 0.0048(16) -0.0137(15) -0.0222(16)
B2 0.0440(19) 0.068(3) 0.045(2) 0.0056(18) -0.0126(16) -0.0284(18)
N1 0.0343(11) 0.0275(10) 0.0341(11) 0.0042(9) -0.0175(9) -0.0121(8)
N2 0.0371(12) 0.0326(11) 0.0407(13) 0.0096(9) -0.0213(10) -0.0163(9)
N3 0.0289(10) 0.0295(11) 0.0361(12) 0.0042(9) -0.0126(9) -0.0131(8)
N4 0.0441(13) 0.0309(11) 0.0266(11) 0.0025(9) -0.0086(9) -0.0140(9)
N5 0.0325(11) 0.0295(11) 0.0338(11) 0.0041(9) -0.0148(9) -0.0117(9)
N6 0.0334(11) 0.0320(11) 0.0407(13) 0.0059(9) -0.0180(10) -0.0130(9)
N7 0.0274(10) 0.0271(10) 0.0333(11) 0.0016(8) -0.0089(8) -0.0122(8)
N8 0.0362(11) 0.0291(11) 0.0291(11) 0.0014(8) -0.0068(9) -0.0166(9)
N9 0.107(3) 0.087(3) 0.059(2) 0.006(2) -0.017(2) -0.033(3)
N10 0.092(3) 0.098(3) 0.047(2) 0.005(2) -0.0105(19) -0.021(2)
C1 0.0439(15) 0.0257(12) 0.0349(14) 0.0016(10) -0.0155(12) -0.0117(11)
C2 0.0438(15) 0.0261(12) 0.0358(14) 0.0033(10) -0.0137(11) -0.0131(11)
C3 0.0422(15) 0.0325(14) 0.0452(17) -0.0019(12) -0.0154(13) -0.0034(12)
C4 0.061(2) 0.0461(18) 0.0369(16) 0.0047(13) -0.0187(15) 0.0051(15)
C5 0.0578(19) 0.0438(17) 0.0325(15) 0.0064(13) -0.0040(14) 0.0017(14)
C6 0.0457(16) 0.0378(15) 0.0380(15) 0.0062(12) -0.0102(13) -0.0062(12)
C7 0.0403(14) 0.0313(13) 0.0373(14) 0.0061(11) -0.0156(11) -0.0160(11)
C8 0.0464(17) 0.0491(18) 0.059(2) 0.0207(15) -0.0255(15) -0.0283(14)
C9 0.0432(16) 0.0487(17) 0.0553(19) 0.0171(14) -0.0273(14) -0.0231(14)
C10 0.0305(12) 0.0332(13) 0.0314(13) 0.0030(10) -0.0133(10) -0.0071(10)
C11 0.0438(15) 0.0397(15) 0.0427(16) -0.0017(12) -0.0222(13) -0.0098(12)
C12 0.0507(17) 0.063(2) 0.0320(15) -0.0043(14) -0.0186(13) -0.0097(15)
C13 0.0566(19) 0.068(2) 0.0302(15) 0.0111(14) -0.0142(14) -0.0198(17)
C14 0.0438(15) 0.0484(17) 0.0338(15) 0.0117(12) -0.0113(12) -0.0196(13)
C15 0.0279(12) 0.0321(13) 0.0279(12) 0.0015(10) -0.0094(9) -0.0078(10)
C16 0.0369(14) 0.0367(14) 0.0331(14) 0.0021(11) -0.0100(11) -0.0035(11)
C17 0.064(2) 0.065(2) 0.052(2) -0.0163(18) -0.0260(18) 0.0004(18)
C18 0.095(4) 0.089(4) 0.056(3) -0.037(3) -0.018(2) 0.018(3)
C19 0.056(2) 0.103(4) 0.059(3) -0.016(3) 0.005(2) 0.021(2)
C20 0.0375(18) 0.081(3) 0.070(3) -0.002(2) -0.0012(17) -0.0073(18)
C21 0.0334(14) 0.0490(18) 0.0515(19) -0.0042(14) -0.0076(13) -0.0088(13)
C22 0.0377(14) 0.0323(13) 0.0393(15) 0.0044(11) -0.0147(11) -0.0172(11)
C23 0.0468(17) 0.0384(16) 0.062(2) 0.0118(14) -0.0305(15) -0.0158(13)
C24 0.067(2) 0.0384(17) 0.069(2) 0.0191(16) -0.0365(19) -0.0246(16)
C25 0.060(2) 0.0462(18) 0.062(2) 0.0125(16) -0.0190(17) -0.0329(16)
C26 0.0397(16) 0.0490(18) 0.063(2) 0.0057(16) -0.0150(15) -0.0205(14)
C27 0.0394(15) 0.0372(15) 0.0443(16) 0.0044(12) -0.0166(12) -0.0153(12)
C28 0.0448(16) 0.0454(17) 0.0416(17) -0.0041(13) -0.0008(13) -0.0157(13)
C29 0.0339(14) 0.0326(14) 0.0485(17) 0.0038(12) -0.0086(12) -0.0141(11)
C30 0.0321(15) 0.0464(18) 0.080(3) 0.0056(17) -0.0084(16) -0.0093(13)
C31 0.0396(17) 0.055(2) 0.090(3) 0.020(2) -0.0314(18) -0.0145(15)
C32 0.0504(18) 0.0404(16) 0.068(2) 0.0153(15) -0.0363(17) -0.0205(14)
C33 0.080(3) 0.057(2) 0.084(3) 0.031(2) -0.064(3) -0.033(2)
C34 0.102(3) 0.052(2) 0.059(2) 0.0222(17) -0.055(2) -0.038(2)
C35 0.088(3) 0.0345(15) 0.0414(17) 0.0120(13) -0.0340(17) -0.0310(16)
C36 0.106(3) 0.0394(17) 0.0323(16) 0.0052(13) -0.0209(18) -0.0302(19)
C37 0.090(3) 0.0425(18) 0.0319(16) 0.0014(13) 0.0016(17) -0.0225(18)
C38 0.0547(18) 0.0383(16) 0.0363(16) 0.0021(12) -0.0010(13) -0.0158(13)
C39 0.0422(18) 0.077(3) 0.062(2) 0.005(2) 0.0070(17) -0.0045(18)
C40 0.0536(16) 0.0268(12) 0.0337(14) 0.0045(10) -0.0223(12) -0.0192(11)
C41 0.0464(15) 0.0286(13) 0.0415(15) 0.0089(11) -0.0238(12) -0.0202(11)
C42 0.0441(15) 0.0285(13) 0.0343(14) 0.0021(10) -0.0131(11) -0.0144(11)
C43 0.0460(15) 0.0272(12) 0.0361(14) 0.0032(10) -0.0143(12) -0.0143(11)
C44 0.0506(17) 0.0305(14) 0.0440(16) -0.0002(12) -0.0207(13) -0.0079(12)
C45 0.074(2) 0.052(2) 0.0463(19) 0.0143(16) -0.0261(18) -0.0113(17)
C46 0.077(3) 0.074(3) 0.043(2) 0.0266(19) -0.0080(18) -0.014(2)
C47 0.0514(18) 0.0518(19) 0.0439(18) 0.0125(15) -0.0043(14) -0.0115(15)
C48 0.0369(13) 0.0271(12) 0.0349(14) 0.0018(10) -0.0092(11) -0.0143(10)
C49 0.0400(15) 0.0432(16) 0.0497(18) 0.0107(13) -0.0126(13) -0.0220(13)
C50 0.0348(14) 0.0440(16) 0.0566(19) 0.0086(14) -0.0193(13) -0.0180(12)
C51 0.0290(12) 0.0307(13) 0.0344(13) 0.0013(10) -0.0133(10) -0.0065(10)
C52 0.0370(14) 0.0354(14) 0.0458(16) -0.0027(12) -0.0211(12) -0.0067(11)
C53 0.0436(16) 0.0522(18) 0.0403(16) -0.0060(13) -0.0208(13) -0.0073(13)
C54 0.0469(16) 0.058(2) 0.0301(14) 0.0045(13) -0.0113(12) -0.0129(14)
C55 0.0431(15) 0.0423(16) 0.0342(14) 0.0071(12) -0.0116(12) -0.0153(12)
C56 0.0315(12) 0.0307(12) 0.0309(13) 0.0021(10) -0.0124(10) -0.0089(10)
C57 0.0348(13) 0.0336(13) 0.0349(14) 0.0030(11) -0.0093(11) -0.0086(11)
C58 0.0399(17) 0.056(2) 0.083(3) -0.0202(19) -0.0224(18) -0.0062(15)
C59 0.043(2) 0.078(3) 0.124(5) -0.027(3) -0.033(2) 0.001(2)
C60 0.0458(19) 0.055(2) 0.069(3) -0.0119(19) -0.0059(17) 0.0056(16)
C61 0.064(2) 0.0469(19) 0.049(2) -0.0096(15) -0.0140(17) 0.0005(16)
C62 0.0509(18) 0.0471(18) 0.056(2) -0.0085(15) -0.0244(16) -0.0052(14)
C63 0.0405(14) 0.0325(13) 0.0342(13) 0.0025(11) -0.0109(11) -0.0188(11)
C64 0.0374(14) 0.0377(15) 0.0463(17) -0.0020(12) -0.0107(12) -0.0154(12)
C65 0.0399(16) 0.0514(19) 0.068(2) -0.0015(17) -0.0084(15) -0.0212(15)
C66 0.064(2) 0.053(2) 0.059(2) 0.0034(17) -0.0053(17) -0.0388(18)
C67 0.081(3) 0.0450(18) 0.0485(19) 0.0148(15) -0.0229(18) -0.0331(18)
C68 0.0542(18) 0.0394(16) 0.0518(18) 0.0127(14) -0.0242(15) -0.0204(14)
C69 0.0436(16) 0.0463(17) 0.0340(15) -0.0039(12) -0.0009(12) -0.0105(13)
C70 0.0328(13) 0.0313(13) 0.0407(15) -0.0022(11) -0.0068(11) -0.0111(10)
C71 0.0318(14) 0.0398(16) 0.058(2) -0.0023(14) -0.0061(13) -0.0062(12)
C72 0.0349(15) 0.0382(16) 0.069(2) 0.0072(14) -0.0229(15) -0.0069(12)
C73 0.0411(15) 0.0308(13) 0.0507(17) 0.0069(12) -0.0229(13) -0.0148(11)
C74 0.0538(18) 0.0357(15) 0.0558(19) 0.0121(13) -0.0330(16) -0.0165(13)
C75 0.073(2) 0.0360(15) 0.0409(16) 0.0124(12) -0.0303(16) -0.0258(15)
C76 0.0559(17) 0.0329(14) 0.0322(14) 0.0027(11) -0.0132(12) -0.0227(13)
C77 0.068(2) 0.0441(17) 0.0291(14) -0.0006(12) -0.0052(14) -0.0271(15)
C78 0.0527(18) 0.0461(17) 0.0356(16) -0.0039(13) 0.0034(13) -0.0208(14)
C79 0.0375(14) 0.0367(14) 0.0392(15) -0.0019(11) -0.0028(12) -0.0193(12)
C80 0.0314(14) 0.061(2) 0.0520(19) 0.0028(16) -0.0001(13) -0.0131(14)
C81 0.0402(14) 0.0275(12) 0.0325(13) 0.0025(10) -0.0133(11) -0.0182(10)
C82 0.0361(13) 0.0269(12) 0.0378(14) 0.0029(10) -0.0153(11) -0.0157(10)
C83 0.061(2) 0.056(2) 0.064(3) 0.0094(18) -0.0271(19) -0.0146(17)
C84 0.086(3) 0.075(3) 0.062(3) 0.008(2) -0.008(2) -0.001(2)
C85 0.0496(19) 0.075(3) 0.050(2) 0.0103(18) -0.0128(16) -0.0039(18)
C86 0.079(3) 0.147(6) 0.050(3) 0.032(3) 0.000(2) 0.027(3)

loop_
_atom_type_symbol
_atom_type_description
_atom_type_scat_dispersion_real
_atom_type_scat_dispersion_imag
_atom_type_scat_source
C C 0.0181 0.0091 'International Tables Vol C Tables 4.2.6.8 and 6.1.1.4'
H H 0.0000 0.0000 'International Tables Vol C Tables 4.2.6.8 and 6.1.1.4'
N N 0.0311 0.0180 'International Tables Vol C Tables 4.2.6.8 and 6.1.1.4'
Cu Cu -1.9646 0.5888 'International Tables Vol C Tables 4.2.6.8 and 6.1.1.4'
F F 0.0727 0.0534 'International Tables Vol C Tables 4.2.6.8 and 6.1.1.4'
B B 0.0090 0.0039 'International Tables Vol C Tables 4.2.6.8 and 6.1.1.4'
P P 0.2955 0.4335 'International Tables Vol C Tables 4.2.6.8 and 6.1.1.4'

loop_
_geom_angle_atom_site_label_1
_geom_angle_atom_site_label_2
_geom_angle_atom_site_label_3
_geom_angle
_geom_angle_site_symmetry_1
_geom_angle_site_symmetry_3
_geom_angle_publ_flag
N3 Cu1 N4 81.90(10) . . ?
N3 Cu1 N1 111.93(9) . . ?
N4 Cu1 N1 106.93(9) . . ?
N3 Cu1 P1 131.13(7) . . ?
N4 Cu1 P1 128.55(7) . . ?
N1 Cu1 P1 95.70(6) . . ?
N7 Cu2 N8 82.11(9) . . ?
N7 Cu2 N5 110.03(9) . . ?
N8 Cu2 N5 102.77(9) . . ?
N7 Cu2 P2 131.86(6) . . ?
N8 Cu2 P2 130.90(7) . . ?
N5 Cu2 P2 96.65(6) . . ?
C22 P1 C16 102.90(14) . . ?
C22 P1 C15 103.88(13) . . ?
C16 P1 C15 102.79(13) . . ?
C22 P1 Cu1 120.18(10) . . ?
C16 P1 Cu1 118.06(10) . . ?
C15 P1 Cu1 106.92(9) . . ?
C57 P2 C63 100.69(13) . . ?
C57 P2 C56 102.56(13) . . ?
C63 P2 C56 104.69(13) . . ?
C57 P2 Cu2 121.02(9) . . ?
C63 P2 Cu2 119.43(10) . . ?
C56 P2 Cu2 106.27(9) . . ?
F2 B1 F1 110.0(3) . . ?
F2 B1 F3 109.2(3) . . ?
F1 B1 F3 109.6(3) . . ?
F2 B1 F4 108.9(3) . . ?
F1 B1 F4 109.2(3) . . ?
F3 B1 F4 110.0(3) . . ?
F8 B2 F7 113.7(4) . . ?
F8 B2 F6 110.7(3) . . ?
F7 B2 F6 110.1(3) . . ?
F8 B2 F5 107.7(4) . . ?
F7 B2 F5 106.3(3) . . ?
F6 B2 F5 108.1(4) . . ?
C7 N1 N2 104.8(2) . . ?
C7 N1 Cu1 122.19(19) . . ?
N2 N1 Cu1 117.95(16) . . ?
C9 N2 N1 110.8(2) . . ?
C9 N2 C10 125.8(2) . . ?
N1 N2 C10 121.8(2) . . ?
C29 N3 C41 118.6(3) . . ?
C29 N3 Cu1 129.8(2) . . ?
C41 N3 Cu1 111.51(19) . . ?
C38 N4 C40 118.5(3) . . ?
C38 N4 Cu1 130.4(2) . . ?
C40 N4 Cu1 110.99(19) . . ?
C48 N5 N6 104.8(2) . . ?
C48 N5 Cu2 121.94(18) . . ?
N6 N5 Cu2 115.35(16) . . ?
C50 N6 N5 110.8(2) . . ?
C50 N6 C51 126.2(2) . . ?
N5 N6 C51 120.1(2) . . ?
C70 N7 C82 118.9(2) . . ?
C70 N7 Cu2 129.8(2) . . ?
C82 N7 Cu2 111.20(17) . . ?
C79 N8 C81 119.1(3) . . ?
C79 N8 Cu2 129.5(2) . . ?
C81 N8 Cu2 111.39(18) . . ?
C2 C1 C6 119.7(3) . . ?
C2 C1 C7 120.1(3) . . ?
C6 C1 C7 120.1(3) . . ?
C1 C2 C3 120.6(3) . . ?
C1 C2 H2 119.7 . . ?
C3 C2 H2 119.7 . . ?
C2 C3 C4 120.0(3) . . ?
C2 C3 H3 120.0 . . ?
C4 C3 H3 120.0 . . ?
C5 C4 C3 119.7(3) . . ?
C5 C4 H4 120.1 . . ?
C3 C4 H4 120.1 . . ?
C4 C5 C6 120.4(3) . . ?
C4 C5 H5 119.8 . . ?
C6 C5 H5 119.8 . . ?
C5 C6 C1 119.6(3) . . ?
C5 C6 H6 120.2 . . ?
C1 C6 H6 120.2 . . ?
N1 C7 C8 111.0(3) . . ?
N1 C7 C1 121.4(2) . . ?
C8 C7 C1 127.5(3) . . ?
C9 C8 C7 105.5(3) . . ?
C9 C8 H8 127.3 . . ?
C7 C8 H8 127.3 . . ?
N2 C9 C8 107.9(3) . . ?
N2 C9 H9 126.0 . . ?
C8 C9 H9 126.0 . . ?
C11 C10 C15 120.4(3) . . ?
C11 C10 N2 116.5(3) . . ?
C15 C10 N2 123.0(2) . . ?
C12 C11 C10 120.5(3) . . ?
C12 C11 H11 119.7 . . ?
C10 C11 H11 119.7 . . ?
C11 C12 C13 119.7(3) . . ?
C11 C12 H12 120.2 . . ?
C13 C12 H12 120.2 . . ?
C12 C13 C14 120.2(3) . . ?
C12 C13 H13 119.9 . . ?
C14 C13 H13 119.9 . . ?
C13 C14 C15 121.5(3) . . ?
C13 C14 H14 119.2 . . ?
C15 C14 H14 119.2 . . ?
C14 C15 C10 117.6(3) . . ?
C14 C15 P1 122.0(2) . . ?
C10 C15 P1 120.4(2) . . ?
C17 C16 C21 118.9(3) . . ?
C17 C16 P1 118.4(3) . . ?
C21 C16 P1 122.6(2) . . ?
C16 C17 C18 120.2(4) . . ?
C16 C17 H17 119.9 . . ?
C18 C17 H17 119.9 . . ?
C19 C18 C17 120.1(4) . . ?
C19 C18 H18 119.9 . . ?
C17 C18 H18 119.9 . . ?
C20 C19 C18 120.5(4) . . ?
C20 C19 H19 119.7 . . ?
C18 C19 H19 119.7 . . ?
C19 C20 C21 119.6(4) . . ?
C19 C20 H20 120.2 . . ?
C21 C20 H20 120.2 . . ?
C16 C21 C20 120.7(4) . . ?
C16 C21 H21 119.6 . . ?
C20 C21 H21 119.6 . . ?
C27 C22 C23 119.0(3) . . ?
C27 C22 P1 118.5(2) . . ?
C23 C22 P1 122.4(2) . . ?
C24 C23 C22 120.7(3) . . ?
C24 C23 H23 119.7 . . ?
C22 C23 H23 119.7 . . ?
C23 C24 C25 120.0(3) . . ?
C23 C24 H24 120.0 . . ?
C25 C24 H24 120.0 . . ?
C26 C25 C24 120.0(3) . . ?
C26 C25 H25 120.0 . . ?
C24 C25 H25 120.0 . . ?
C25 C26 C27 120.2(3) . . ?
C25 C26 H26 119.9 . . ?
C27 C26 H26 119.9 . . ?
C22 C27 C26 120.0(3) . . ?
C22 C27 H27 120.0 . . ?
C26 C27 H27 120.0 . . ?
C29 C28 H28A 109.5 . . ?
C29 C28 H28B 109.5 . . ?
H28A C28 H28B 109.5 . . ?
C29 C28 H28C 109.5 . . ?
H28A C28 H28C 109.5 . . ?
H28B C28 H28C 109.5 . . ?
N3 C29 C30 121.3(3) . . ?
N3 C29 C28 117.3(3) . . ?
C30 C29 C28 121.4(3) . . ?
C31 C30 C29 120.5(3) . . ?
C31 C30 H30 119.8 . . ?
C29 C30 H30 119.8 . . ?
C30 C31 C32 119.3(3) . . ?
C30 C31 H31 120.3 . . ?
C32 C31 H31 120.3 . . ?
C41 C32 C31 117.6(3) . . ?
C41 C32 C33 118.9(4) . . ?
C31 C32 C33 123.5(3) . . ?
C34 C33 C32 120.8(3) . . ?
C34 C33 H33 119.6 . . ?
C32 C33 H33 119.6 . . ?
C33 C34 C35 121.6(3) . . ?
C33 C34 H34 119.2 . . ?
C35 C34 H34 119.2 . . ?
C36 C35 C40 117.2(3) . . ?
C36 C35 C34 123.8(3) . . ?
C40 C35 C34 119.0(4) . . ?
C37 C36 C35 120.0(3) . . ?
C37 C36 H36 120.0 . . ?
C35 C36 H36 120.0 . . ?
C36 C37 C38 120.0(4) . . ?
C36 C37 H37 120.0 . . ?
C38 C37 H37 120.0 . . ?
N4 C38 C37 121.8(4) . . ?
N4 C38 C39 117.8(3) . . ?
C37 C38 C39 120.4(3) . . ?
C38 C39 H39A 109.5 . . ?
C38 C39 H39B 109.5 . . ?
H39A C39 H39B 109.5 . . ?
C38 C39 H39C 109.5 . . ?
H39A C39 H39C 109.5 . . ?
H39B C39 H39C 109.5 . . ?
N4 C40 C35 122.4(3) . . ?
N4 C40 C41 117.8(2) . . ?
C35 C40 C41 119.8(3) . . ?
N3 C41 C32 122.7(3) . . ?
N3 C41 C40 117.6(3) . . ?
C32 C41 C40 119.7(3) . . ?
C43 C42 C47 119.0(3) . . ?
C43 C42 C48 119.7(3) . . ?
C47 C42 C48 121.3(3) . . ?
C44 C43 C42 120.9(3) . . ?
C44 C43 H43 119.5 . . ?
C42 C43 H43 119.5 . . ?
C45 C44 C43 119.6(3) . . ?
C45 C44 H44 120.2 . . ?
C43 C44 H44 120.2 . . ?
C46 C45 C44 119.7(3) . . ?
C46 C45 H45 120.1 . . ?
C44 C45 H45 120.1 . . ?
C47 C46 C45 120.8(3) . . ?
C47 C46 H46 119.6 . . ?
C45 C46 H46 119.6 . . ?
C46 C47 C42 120.0(3) . . ?
C46 C47 H47 120.0 . . ?
C42 C47 H47 120.0 . . ?
N5 C48 C49 111.1(3) . . ?
N5 C48 C42 120.5(2) . . ?
C49 C48 C42 128.2(3) . . ?
C50 C49 C48 105.2(3) . . ?
C50 C49 H49 127.4 . . ?
C48 C49 H49 127.4 . . ?
N6 C50 C49 108.0(3) . . ?
N6 C50 H50 126.0 . . ?
C49 C50 H50 126.0 . . ?
C52 C51 C56 120.7(3) . . ?
C52 C51 N6 116.5(2) . . ?
C56 C51 N6 122.8(2) . . ?
C53 C52 C51 120.4(3) . . ?
C53 C52 H52 119.8 . . ?
C51 C52 H52 119.8 . . ?
C52 C53 C54 120.1(3) . . ?
C52 C53 H53 120.0 . . ?
C54 C53 H53 120.0 . . ?
C53 C54 C55 119.5(3) . . ?
C53 C54 H54 120.3 . . ?
C55 C54 H54 120.3 . . ?
C54 C55 C56 121.9(3) . . ?
C54 C55 H55 119.1 . . ?
C56 C55 H55 119.1 . . ?
C55 C56 C51 117.3(3) . . ?
C55 C56 P2 121.8(2) . . ?
C51 C56 P2 120.8(2) . . ?
C58 C57 C62 118.3(3) . . ?
C58 C57 P2 123.4(2) . . ?
C62 C57 P2 118.2(2) . . ?
C57 C58 C59 119.9(4) . . ?
C57 C58 H58 120.1 . . ?
C59 C58 H58 120.1 . . ?
C60 C59 C58 120.2(4) . . ?
C60 C59 H59 119.9 . . ?
C58 C59 H59 119.9 . . ?
C61 C60 C59 120.2(4) . . ?
C61 C60 H60 119.9 . . ?
C59 C60 H60 119.9 . . ?
C60 C61 C62 119.9(4) . . ?
C60 C61 H61 120.1 . . ?
C62 C61 H61 120.1 . . ?
C61 C62 C57 121.4(3) . . ?
C61 C62 H62 119.3 . . ?
C57 C62 H62 119.3 . . ?
C68 C63 C64 119.4(3) . . ?
C68 C63 P2 122.3(2) . . ?
C64 C63 P2 118.3(2) . . ?
C65 C64 C63 120.0(3) . . ?
C65 C64 H64 120.0 . . ?
C63 C64 H64 120.0 . . ?
C66 C65 C64 120.2(3) . . ?
C66 C65 H65 119.9 . . ?
C64 C65 H65 119.9 . . ?
C65 C66 C67 119.9(3) . . ?
C65 C66 H66 120.0 . . ?
C67 C66 H66 120.0 . . ?
C66 C67 C68 120.3(3) . . ?
C66 C67 H67 119.9 . . ?
C68 C67 H67 119.9 . . ?
C63 C68 C67 120.1(3) . . ?
C63 C68 H68 119.9 . . ?
C67 C68 H68 119.9 . . ?
C70 C69 H69A 109.5 . . ?
C70 C69 H69B 109.5 . . ?
H69A C69 H69B 109.5 . . ?
C70 C69 H69C 109.5 . . ?
H69A C69 H69C 109.5 . . ?
H69B C69 H69C 109.5 . . ?
N7 C70 C71 121.3(3) . . ?
N7 C70 C69 118.2(3) . . ?
C71 C70 C69 120.4(3) . . ?
C72 C71 C70 120.2(3) . . ?
C72 C71 H71 119.9 . . ?
C70 C71 H71 119.9 . . ?
C71 C72 C73 119.6(3) . . ?
C71 C72 H72 120.2 . . ?
C73 C72 H72 120.2 . . ?
C82 C73 C72 117.3(3) . . ?
C82 C73 C74 119.5(3) . . ?
C72 C73 C74 123.2(3) . . ?
C75 C74 C73 120.7(3) . . ?
C75 C74 H74 119.6 . . ?
C73 C74 H74 119.6 . . ?
C74 C75 C76 121.2(3) . . ?
C74 C75 H75 119.4 . . ?
C76 C75 H75 119.4 . . ?
C81 C76 C77 117.0(3) . . ?
C81 C76 C75 119.1(3) . . ?
C77 C76 C75 123.9(3) . . ?
C78 C77 C76 120.2(3) . . ?
C78 C77 H77 119.9 . . ?
C76 C77 H77 119.9 . . ?
C77 C78 C79 119.8(3) . . ?
C77 C78 H78 120.1 . . ?
C79 C78 H78 120.1 . . ?
N8 C79 C78 121.2(3) . . ?
N8 C79 C80 117.7(3) . . ?
C78 C79 C80 121.1(3) . . ?
C79 C80 H80A 109.5 . . ?
C79 C80 H80B 109.5 . . ?
H80A C80 H80B 109.5 . . ?
C79 C80 H80C 109.5 . . ?
H80A C80 H80C 109.5 . . ?
H80B C80 H80C 109.5 . . ?
N8 C81 C76 122.7(3) . . ?
N8 C81 C82 117.5(2) . . ?
C76 C81 C82 119.8(3) . . ?
N7 C82 C73 122.6(3) . . ?
N7 C82 C81 117.8(2) . . ?
C73 C82 C81 119.6(3) . . ?
N9 C83 C84 178.3(5) . . ?
C83 C84 H84A 109.5 . . ?
C83 C84 H84B 109.5 . . ?
H84A C84 H84B 109.5 . . ?
C83 C84 H84C 109.5 . . ?
H84A C84 H84C 109.5 . . ?
H84B C84 H84C 109.5 . . ?
N10 C85 C86 179.3(6) . . ?
C85 C86 H86A 109.5 . . ?
C85 C86 H86B 109.5 . . ?
H86A C86 H86B 109.5 . . ?
C85 C86 H86C 109.5 . . ?
H86A C86 H86C 109.5 . . ?
H86B C86 H86C 109.5 . . ?

loop_
_geom_bond_atom_site_label_1
_geom_bond_atom_site_label_2
_geom_bond_distance
_geom_bond_site_symmetry_2
_geom_bond_publ_flag
Cu1 N3 2.046(2) . ?
Cu1 N4 2.070(2) . ?
Cu1 N1 2.126(2) . ?
Cu1 P1 2.1771(7) . ?
Cu2 N7 2.053(2) . ?
Cu2 N8 2.059(2) . ?
Cu2 N5 2.149(2) . ?
Cu2 P2 2.1711(7) . ?
P1 C22 1.827(3) . ?
P1 C16 1.834(3) . ?
P1 C15 1.843(3) . ?
P2 C57 1.831(3) . ?
P2 C63 1.834(3) . ?
P2 C56 1.843(3) . ?
F1 B1 1.380(5) . ?
F2 B1 1.370(4) . ?
F3 B1 1.385(5) . ?
F4 B1 1.388(5) . ?
F5 B2 1.400(5) . ?
F6 B2 1.376(4) . ?
F7 B2 1.370(5) . ?
F8 B2 1.355(5) . ?
N1 C7 1.339(3) . ?
N1 N2 1.382(3) . ?
N2 C9 1.351(4) . ?
N2 C10 1.425(3) . ?
N3 C29 1.337(4) . ?
N3 C41 1.369(4) . ?
N4 C38 1.333(4) . ?
N4 C40 1.358(4) . ?
N5 C48 1.341(3) . ?
N5 N6 1.380(3) . ?
N6 C50 1.353(4) . ?
N6 C51 1.434(4) . ?
N7 C70 1.333(4) . ?
N7 C82 1.365(4) . ?
N8 C79 1.334(4) . ?
N8 C81 1.358(4) . ?
N9 C83 1.139(6) . ?
N10 C85 1.116(5) . ?
C1 C2 1.386(4) . ?
C1 C6 1.396(4) . ?
C1 C7 1.475(4) . ?
C2 C3 1.386(4) . ?
C2 H2 0.9500 . ?
C3 C4 1.390(5) . ?
C3 H3 0.9500 . ?
C4 C5 1.387(5) . ?
C4 H4 0.9500 . ?
C5 C6 1.394(4) . ?
C5 H5 0.9500 . ?
C6 H6 0.9500 . ?
C7 C8 1.406(4) . ?
C8 C9 1.363(4) . ?
C8 H8 0.9500 . ?
C9 H9 0.9500 . ?
C10 C11 1.396(4) . ?
C10 C15 1.405(4) . ?
C11 C12 1.378(5) . ?
C11 H11 0.9500 . ?
C12 C13 1.380(5) . ?
C12 H12 0.9500 . ?
C13 C14 1.385(5) . ?
C13 H13 0.9500 . ?
C14 C15 1.394(4) . ?
C14 H14 0.9500 . ?
C16 C17 1.380(5) . ?
C16 C21 1.383(4) . ?
C17 C18 1.395(6) . ?
C17 H17 0.9500 . ?
C18 C19 1.370(8) . ?
C18 H18 0.9500 . ?
C19 C20 1.364(7) . ?
C19 H19 0.9500 . ?
C20 C21 1.397(5) . ?
C20 H20 0.9500 . ?
C21 H21 0.9500 . ?
C22 C27 1.390(4) . ?
C22 C23 1.392(4) . ?
C23 C24 1.377(5) . ?
C23 H23 0.9500 . ?
C24 C25 1.385(5) . ?
C24 H24 0.9500 . ?
C25 C26 1.376(5) . ?
C25 H25 0.9500 . ?
C26 C27 1.392(4) . ?
C26 H26 0.9500 . ?
C27 H27 0.9500 . ?
C28 C29 1.500(5) . ?
C28 H28A 0.9800 . ?
C28 H28B 0.9800 . ?
C28 H28C 0.9800 . ?
C29 C30 1.409(5) . ?
C30 C31 1.364(6) . ?
C30 H30 0.9500 . ?
C31 C32 1.405(6) . ?
C31 H31 0.9500 . ?
C32 C41 1.404(4) . ?
C32 C33 1.444(5) . ?
C33 C34 1.346(7) . ?
C33 H33 0.9500 . ?
C34 C35 1.416(6) . ?
C34 H34 0.9500 . ?
C35 C36 1.405(6) . ?
C35 C40 1.413(4) . ?
C36 C37 1.343(6) . ?
C36 H36 0.9500 . ?
C37 C38 1.410(5) . ?
C37 H37 0.9500 . ?
C38 C39 1.493(6) . ?
C39 H39A 0.9800 . ?
C39 H39B 0.9800 . ?
C39 H39C 0.9800 . ?
C40 C41 1.430(4) . ?
C42 C43 1.387(4) . ?
C42 C47 1.391(4) . ?
C42 C48 1.478(4) . ?
C43 C44 1.386(4) . ?
C43 H43 0.9500 . ?
C44 C45 1.382(5) . ?
C44 H44 0.9500 . ?
C45 C46 1.382(6) . ?
C45 H45 0.9500 . ?
C46 C47 1.378(5) . ?
C46 H46 0.9500 . ?
C47 H47 0.9500 . ?
C48 C49 1.406(4) . ?
C49 C50 1.369(5) . ?
C49 H49 0.9500 . ?
C50 H50 0.9500 . ?
C51 C52 1.394(4) . ?
C51 C56 1.402(4) . ?
C52 C53 1.377(5) . ?
C52 H52 0.9500 . ?
C53 C54 1.381(5) . ?
C53 H53 0.9500 . ?
C54 C55 1.391(4) . ?
C54 H54 0.9500 . ?
C55 C56 1.395(4) . ?
C55 H55 0.9500 . ?
C57 C58 1.379(5) . ?
C57 C62 1.384(4) . ?
C58 C59 1.402(6) . ?
C58 H58 0.9500 . ?
C59 C60 1.370(6) . ?
C59 H59 0.9500 . ?
C60 C61 1.356(6) . ?
C60 H60 0.9500 . ?
C61 C62 1.383(5) . ?
C61 H61 0.9500 . ?
C62 H62 0.9500 . ?
C63 C68 1.382(4) . ?
C63 C64 1.396(4) . ?
C64 C65 1.392(4) . ?
C64 H64 0.9500 . ?
C65 C66 1.377(6) . ?
C65 H65 0.9500 . ?
C66 C67 1.382(6) . ?
C66 H66 0.9500 . ?
C67 C68 1.392(5) . ?
C67 H67 0.9500 . ?
C68 H68 0.9500 . ?
C69 C70 1.494(4) . ?
C69 H69A 0.9800 . ?
C69 H69B 0.9800 . ?
C69 H69C 0.9800 . ?
C70 C71 1.410(4) . ?
C71 C72 1.363(5) . ?
C71 H71 0.9500 . ?
C72 C73 1.407(5) . ?
C72 H72 0.9500 . ?
C73 C82 1.406(4) . ?
C73 C74 1.430(5) . ?
C74 C75 1.353(5) . ?
C74 H74 0.9500 . ?
C75 C76 1.435(5) . ?
C75 H75 0.9500 . ?
C76 C81 1.402(4) . ?
C76 C77 1.406(5) . ?
C77 C78 1.356(5) . ?
C77 H77 0.9500 . ?
C78 C79 1.410(4) . ?
C78 H78 0.9500 . ?
C79 C80 1.497(5) . ?
C80 H80A 0.9800 . ?
C80 H80B 0.9800 . ?
C80 H80C 0.9800 . ?
C81 C82 1.437(4) . ?
C83 C84 1.440(6) . ?
C84 H84A 0.9800 . ?
C84 H84B 0.9800 . ?
C84 H84C 0.9800 . ?
C85 C86 1.448(6) . ?
C86 H86A 0.9800 . ?
C86 H86B 0.9800 . ?
C86 H86C 0.9800 . ?
